data_9004389
loop_
_publ_author_name
'Grice, J. D.'
'Gault, R. A.'

_publ_section_title
;
 Varennesite, a new species of hydrated Na-Mn silicate with a unique
 monophyllosilicate structure
;
_journal_name_full 'The Canadian Mineralogist'
_journal_page_first 1073
_journal_page_last 1081
_journal_volume 33
_journal_year 1995
_chemical_formula_sum 'H2 Mn2 Na8 O39 Si10'
_chemical_name_mineral Varennesite
_space_group_IT_number 63
_symmetry_space_group_name_Hall '-C 2c 2'
_symmetry_space_group_name_H-M 'C m c m'
_cell_angle_alpha 90
_cell_angle_beta 90
_cell_angle_gamma 90
_cell_formula_units_Z 4
_cell_length_a 13.447
_cell_length_b 15.022
_cell_length_c 17.601
_cell_volume 3555.417
_database_code_amcsd 0005463
_exptl_crystal_density_diffrn 2.243
_cod_original_formula_sum 'Na8 Mn2 Si10 O39 H2'
_cod_database_code 9004389

loop_
_space_group_symop_operation_xyz
x,y,z
1/2+x,1/2+y,z
x,-y,1/2+z
1/2+x,1/2-y,1/2+z
-x,y,1/2-z
1/2-x,1/2+y,1/2-z
-x,y,z
1/2-x,1/2+y,z
x,-y,-z
1/2+x,1/2-y,-z
x,y,1/2-z
1/2+x,1/2+y,1/2-z
-x,-y,1/2+z
1/2-x,1/2-y,1/2+z
-x,-y,-z
1/2-x,1/2-y,-z

loop_
_atom_site_label
_atom_site_fract_x
_atom_site_fract_y
_atom_site_fract_z
_atom_site_U_iso_or_equiv
_atom_site_type_symbol
_atom_site_attached_hydrogens
Na1 0.50000 0.04800 0.33720 0.00120 Na 0
Na2 0.74190 0.04380 0.33850 0.00200 Na 0
Na3 0.86890 0.00000 0.50000 0.00310 Na 0
Mn 0.62160 0.00000 0.50000 0.00100 Mn 0
Si1 0.38610 0.12230 0.75000 0.00070 Si 0
Si2 0.28190 0.16370 0.59430 0.00070 Si 0
Si3 0.11350 0.29240 0.55220 0.00060 Si 0
O1 0.50000 0.15960 0.75000 0.00130 O 0
O2 0.37880 0.01740 0.75000 0.00140 O 0
O3 0.33260 0.17150 0.82200 0.00140 O 0
O4 0.17930 0.22220 0.60210 0.00150 O 0
O5 0.14590 0.27920 0.46330 0.00090 O 0
O6 0.26760 0.06500 0.56550 0.00120 O 0
O7 0.50000 0.24590 0.44080 0.00100 O 0
O8 0.12620 0.39270 0.57880 0.00110 O 0
O-H 0.50000 0.05240 0.56050 0.00210 O 1
OW1 0.26790 0.17290 0.25000 0.00420 O 0
OW2 0.50000 0.17580 0.25000 0.00590 O 0
OW3 0.88780 0.11430 0.39850 0.00410 O 0
OW4 0.00000 0.06650 0.57660 0.00300 O 0
OW5 0.90570 -0.03220 0.25000 0.00090 O 0
OW6 0.00000 0.15180 0.25000 0.00620 O 0

loop_
_cod_changelog_entry_id
_cod_changelog_entry_author
_cod_changelog_entry_date
_cod_changelog_entry_text
1
;cod-tools version 3.8.0
Id: cif_guess_AMCSD_atom_types 9574 2023-05-10 09:00:05Z saulius
;
2023-05-10T18:49:00+03:00
;Derived atom types and hydrogen counts
from atom names that follow the AMCSD naming convention
(Wat == water, O-H == hydroxyl).
;

loop_
_cod_related_entry_id
_cod_related_entry_database
_cod_related_entry_code
1 AMCSD 0005463
